data_4315741
loop_
_publ_author_name
'Alberto Acosta-Ram\'irez'
'Amy F. Douglas'
'Insun Yu'
'Brian O. Patrick'
'Paula L. Diaconescu'
'Parisa Mehrkhodavandi'

_publ_section_title
;
 Synthesis and Structural Studies of Chiral Indium(III) Complexes
 Supported by Tridentate Diaminophenol Ligands
;
_journal_name_full 'Inorganic Chemistry'
_journal_page_first 5444
_journal_page_last 5452
_journal_paper_doi 10.1021/ic100185m
_journal_volume 49
_journal_year 2010
_chemical_formula_sum 'C29.5 H57 Cl In2 N2 O'
_chemical_formula_weight 720.86
_chemical_name_systematic
;
 ?
;
_space_group_IT_number 15
_symmetry_cell_setting monoclinic
_symmetry_space_group_name_Hall '-C 2yc'
_symmetry_space_group_name_H-M 'C 1 2/c 1'
_atom_sites_solution_hydrogens geom
_atom_sites_solution_primary direct
_atom_sites_solution_secondary difmap
_audit_creation_method SHELXL-97
_cell_angle_alpha 90.00
_cell_angle_beta 111.765(9)
_cell_angle_gamma 90.00
_cell_formula_units_Z 8
_cell_length_a 20.904(3)
_cell_length_b 13.314(2)
_cell_length_c 25.413(5)
_cell_measurement_reflns_used 7231
_cell_measurement_temperature 173(2)
_cell_measurement_theta_max 26.46
_cell_measurement_theta_min 2.79
_cell_volume 6568.6(19)
_computing_structure_refinement 'SHELXL-97 (Sheldrick, 1997)'
_diffrn_ambient_temperature 173(2)
_diffrn_measured_fraction_theta_full 0.994
_diffrn_measured_fraction_theta_max 0.994
_diffrn_measurement_device_type 'Bruker X8 APEX II'
_diffrn_measurement_method 'area detector'
_diffrn_radiation_monochromator graphite
_diffrn_radiation_source 'fine-focus sealed tube'
_diffrn_radiation_type MoK\a
_diffrn_radiation_wavelength 0.71069
_diffrn_reflns_av_R_equivalents 0.0504
_diffrn_reflns_av_sigmaI/netI 0.0490
_diffrn_reflns_limit_h_max 28
_diffrn_reflns_limit_h_min -27
_diffrn_reflns_limit_k_max 15
_diffrn_reflns_limit_k_min -17
_diffrn_reflns_limit_l_max 34
_diffrn_reflns_limit_l_min -34
_diffrn_reflns_number 37164
_diffrn_reflns_theta_full 28.45
_diffrn_reflns_theta_max 28.45
_diffrn_reflns_theta_min 1.73
_exptl_absorpt_coefficient_mu 1.508
_exptl_absorpt_correction_T_max 0.886
_exptl_absorpt_correction_T_min 0.720
_exptl_absorpt_correction_type multi-scan
_exptl_crystal_colour colourless
_exptl_crystal_density_diffrn 1.458
_exptl_crystal_density_method 'not measured'
_exptl_crystal_description plate
_exptl_crystal_F_000 2968
_exptl_crystal_size_max 0.30
_exptl_crystal_size_mid 0.25
_exptl_crystal_size_min 0.08
_refine_diff_density_max 0.705
_refine_diff_density_min -1.305
_refine_diff_density_rms 0.107
_refine_ls_extinction_method none
_refine_ls_goodness_of_fit_ref 1.034
_refine_ls_hydrogen_treatment mixed
_refine_ls_matrix_type full
_refine_ls_number_parameters 338
_refine_ls_number_reflns 8249
_refine_ls_number_restraints 0
_refine_ls_restrained_S_all 1.034
_refine_ls_R_factor_all 0.0725
_refine_ls_R_factor_gt 0.0446
_refine_ls_shift/su_max 0.069
_refine_ls_shift/su_mean 0.001
_refine_ls_structure_factor_coef Fsqd
_refine_ls_weighting_details 'calc w=1/[\s^2^(Fo^2^)+(0.0396P)^2^+23.5600P] where P=(Fo^2^+2Fc^2^)/3'
_refine_ls_weighting_scheme calc
_refine_ls_wR_factor_gt 0.0954
_refine_ls_wR_factor_ref 0.1059
_reflns_number_gt 5958
_reflns_number_total 8249
_reflns_threshold_expression >2sigma(I)
_cod_data_source_file ic100185m_si_001_2.cif
_cod_data_source_block pm009
_cod_original_cell_volume 6569.0(19)
_cod_original_sg_symbol_H-M 'C 2/c'
_cod_original_formula_sum 'C29.50 H57 Cl In2 N2 O'
_cod_database_code 4315741

loop_
_symmetry_equiv_pos_as_xyz
'x, y, z'
'-x, y, -z+1/2'
'x+1/2, y+1/2, z'
'-x+1/2, y+1/2, -z+1/2'
'-x, -y, -z'
'x, -y, z-1/2'
'-x+1/2, -y+1/2, -z'
'x+1/2, -y+1/2, z-1/2'

loop_
_atom_site_label
_atom_site_type_symbol
_atom_site_fract_x
_atom_site_fract_y
_atom_site_fract_z
_atom_site_U_iso_or_equiv
_atom_site_adp_type
_atom_site_occupancy
_atom_site_symmetry_multiplicity
_atom_site_calc_flag
_atom_site_refinement_flags
_atom_site_disorder_assembly
_atom_site_disorder_group
C1 C 0.3559(2) 0.1160(4) 0.1502(2) 0.0477(12) Uani 1 1 d . . .
H1A H 0.3364 0.1265 0.1091 0.072 Uiso 1 1 calc R . .
H1B H 0.3577 0.0439 0.1583 0.072 Uiso 1 1 calc R . .
H1C H 0.4026 0.1440 0.1657 0.072 Uiso 1 1 calc R . .
C2 C 0.2799(3) 0.3467(3) 0.1905(2) 0.0474(12) Uani 1 1 d . . .
H2A H 0.3016 0.3705 0.2296 0.071 Uiso 1 1 calc R . .
H2B H 0.2306 0.3625 0.1762 0.071 Uiso 1 1 calc R . .
H2C H 0.3013 0.3800 0.1667 0.071 Uiso 1 1 calc R . .
C3 C 0.2338(3) -0.0457(5) 0.0345(2) 0.0611(15) Uani 1 1 d . . .
H3A H 0.2535 -0.1133 0.0389 0.092 Uiso 1 1 calc R . .
H3B H 0.2704 0.0041 0.0408 0.092 Uiso 1 1 calc R . .
H3C H 0.1993 -0.0380 -0.0039 0.092 Uiso 1 1 calc R . .
C4 C 0.0836(3) -0.0559(5) 0.0819(3) 0.0678(17) Uani 1 1 d . . .
H4A H 0.0547 -0.0481 0.0417 0.102 Uiso 1 1 calc R . .
H4B H 0.0679 -0.0096 0.1045 0.102 Uiso 1 1 calc R . .
H4C H 0.0802 -0.1251 0.0937 0.102 Uiso 1 1 calc R . .
C5 C 0.4268(3) 0.2249(6) 0.2953(3) 0.086(2) Uani 1 1 d . . .
H5A H 0.4653 0.2065 0.3300 0.129 Uiso 1 1 calc R . .
H5B H 0.4088 0.2907 0.3003 0.129 Uiso 1 1 calc R . .
H5C H 0.4428 0.2280 0.2636 0.129 Uiso 1 1 calc R . .
C6 C 0.4009(3) 0.0496(5) 0.2851(3) 0.086(2) Uani 1 1 d . . .
H6A H 0.4396 0.0401 0.3212 0.129 Uiso 1 1 calc R . .
H6B H 0.4171 0.0418 0.2537 0.129 Uiso 1 1 calc R . .
H6C H 0.3653 -0.0006 0.2816 0.129 Uiso 1 1 calc R . .
C7 C 0.3360(2) 0.1611(4) 0.32244(19) 0.0454(12) Uani 1 1 d . . .
H7 H 0.3290 0.2348 0.3256 0.055 Uiso 1 1 calc R . .
C8 C 0.3750(3) 0.1237(5) 0.3818(2) 0.0737(19) Uani 1 1 d . . .
H8A H 0.3821 0.0503 0.3809 0.088 Uiso 1 1 calc R . .
H8B H 0.4209 0.1563 0.3970 0.088 Uiso 1 1 calc R . .
C9 C 0.3375(4) 0.1456(5) 0.4193(2) 0.080(2) Uani 1 1 d . . .
H9A H 0.3320 0.2192 0.4216 0.095 Uiso 1 1 calc R . .
H9B H 0.3642 0.1205 0.4579 0.095 Uiso 1 1 calc R . .
C10 C 0.2688(4) 0.0971(4) 0.3974(2) 0.0705(19) Uani 1 1 d . . .
H10A H 0.2435 0.1143 0.4222 0.085 Uiso 1 1 calc R . .
H10B H 0.2745 0.0232 0.3980 0.085 Uiso 1 1 calc R . .
C11 C 0.2280(3) 0.1309(4) 0.33797(19) 0.0473(12) Uani 1 1 d . . .
H11A H 0.2171 0.2032 0.3384 0.057 Uiso 1 1 calc R . .
H11B H 0.1839 0.0936 0.3235 0.057 Uiso 1 1 calc R . .
C12 C 0.2658(2) 0.1147(3) 0.29858(17) 0.0351(10) Uani 1 1 d . . .
H12 H 0.2709 0.0409 0.2941 0.042 Uiso 1 1 calc R . .
C13 C 0.16176(19) 0.1100(3) 0.21192(16) 0.0297(9) Uani 1 1 d . . .
H13A H 0.1365 0.1007 0.2377 0.036 Uiso 1 1 calc R . .
H13B H 0.1695 0.0428 0.1986 0.036 Uiso 1 1 calc R . .
C14 C 0.12004(18) 0.1714(3) 0.16299(16) 0.0273(8) Uani 1 1 d . . .
C15 C 0.06140(19) 0.2169(3) 0.16314(17) 0.0307(9) Uani 1 1 d . . .
H15 H 0.0491 0.2099 0.1954 0.037 Uiso 1 1 calc R . .
C16 C 0.0204(2) 0.2719(3) 0.11840(17) 0.0320(9) Uani 1 1 d . . .
C17 C 0.0424(2) 0.2829(4) 0.07443(19) 0.0387(11) Uani 1 1 d . . .
H17 H 0.0145 0.3216 0.0429 0.046 Uiso 1 1 calc R . .
C18 C 0.1017(2) 0.2425(3) 0.07242(17) 0.0322(9) Uani 1 1 d . . .
C19 C 0.13967(18) 0.1826(3) 0.11742(16) 0.0255(8) Uani 1 1 d . . .
C20 C -0.0488(2) 0.3134(4) 0.1141(2) 0.0427(11) Uani 1 1 d . . .
C21 C -0.0601(2) 0.4165(4) 0.0881(2) 0.0462(12) Uani 1 1 d . . .
H21A H -0.0594 0.4127 0.0498 0.069 Uiso 1 1 calc R . .
H21B H -0.0235 0.4615 0.1113 0.069 Uiso 1 1 calc R . .
H21C H -0.1048 0.4423 0.0861 0.069 Uiso 1 1 calc R . .
C22 C -0.1036(2) 0.2436(4) 0.0774(3) 0.0654(17) Uani 1 1 d . . .
H22A H -0.0980 0.1775 0.0955 0.098 Uiso 1 1 calc R . .
H22B H -0.0993 0.2370 0.0404 0.098 Uiso 1 1 calc R . .
H22C H -0.1491 0.2707 0.0722 0.098 Uiso 1 1 calc R . .
C23 C -0.0539(3) 0.3219(5) 0.1712(3) 0.075(2) Uani 1 1 d . . .
H23A H -0.0971 0.3553 0.1675 0.112 Uiso 1 1 calc R . .
H23B H -0.0150 0.3613 0.1964 0.112 Uiso 1 1 calc R . .
H23C H -0.0528 0.2546 0.1872 0.112 Uiso 1 1 calc R . .
C24 C 0.1219(2) 0.2632(4) 0.02204(19) 0.0421(11) Uani 1 1 d . . .
C25 C 0.1930(3) 0.3040(5) 0.0403(2) 0.0643(16) Uani 1 1 d . . .
H25A H 0.2253 0.2562 0.0659 0.096 Uiso 1 1 calc R . .
H25B H 0.1954 0.3680 0.0600 0.096 Uiso 1 1 calc R . .
H25C H 0.2051 0.3147 0.0070 0.096 Uiso 1 1 calc R . .
C26 C 0.0736(4) 0.3382(7) -0.0182(3) 0.136(4) Uani 1 1 d . . .
H26A H 0.0779 0.4033 0.0008 0.204 Uiso 1 1 calc R . .
H26B H 0.0261 0.3141 -0.0297 0.204 Uiso 1 1 calc R . .
H26C H 0.0856 0.3457 -0.0518 0.204 Uiso 1 1 calc R . .
C27 C 0.1187(4) 0.1686(5) -0.0105(2) 0.077(2) Uani 1 1 d . . .
H27A H 0.1249 0.1845 -0.0460 0.116 Uiso 1 1 calc R . .
H27B H 0.0737 0.1366 -0.0190 0.116 Uiso 1 1 calc R . .
H27C H 0.1552 0.1229 0.0121 0.116 Uiso 1 1 calc R . .
C28 C 0.5000 0.4553(9) 0.2500 0.118(5) Uani 1 2 d S . .
H28A H 0.4656 0.4102 0.2559 0.142 Uiso 0.50 1 calc PR . .
H28B H 0.5344 0.4102 0.2441 0.142 Uiso 0.50 1 calc PR . .
C29 C 0.4662(6) 0.4954(7) 0.1983(5) 0.164(6) Uani 1 1 d . . .
H29A H 0.4300 0.5377 0.2034 0.197 Uiso 1 1 calc R . .
H29B H 0.4996 0.5429 0.1928 0.197 Uiso 1 1 calc R . .
C30 C 0.4352(5) 0.4527(7) 0.1474(4) 0.129(4) Uani 1 1 d . . .
H30A H 0.4459 0.3808 0.1500 0.193 Uiso 1 1 calc R . .
H30B H 0.4518 0.4842 0.1200 0.193 Uiso 1 1 calc R . .
H30C H 0.3853 0.4619 0.1350 0.193 Uiso 1 1 calc R . .
N1 N 0.37237(18) 0.1497(3) 0.28331(17) 0.0498(11) Uani 1 1 d . . .
N2 N 0.22838(17) 0.1582(3) 0.24278(14) 0.0276(7) Uani 1 1 d . . .
O1 O 0.19775(12) 0.13469(19) 0.11956(11) 0.0246(6) Uani 1 1 d . . .
In1 In 0.293412(13) 0.18869(2) 0.187928(12) 0.02869(8) Uani 1 1 d . . .
In2 In 0.186629(17) -0.02372(3) 0.094006(15) 0.04191(10) Uani 1 1 d . . .
Cl1 Cl 0.25967(9) -0.09036(13) 0.18217(8) 0.0809(5) Uani 1 1 d . . .
H2 H 0.220(2) 0.214(3) 0.2497(18) 0.025(12) Uiso 1 1 d . . .

loop_
_atom_site_aniso_label
_atom_site_aniso_U_11
_atom_site_aniso_U_22
_atom_site_aniso_U_33
_atom_site_aniso_U_23
_atom_site_aniso_U_13
_atom_site_aniso_U_12
C1 0.037(2) 0.050(3) 0.067(3) -0.006(3) 0.032(2) 0.002(2)
C2 0.062(3) 0.026(2) 0.058(3) -0.008(2) 0.027(3) -0.004(2)
C3 0.050(3) 0.083(4) 0.051(3) -0.021(3) 0.019(3) 0.010(3)
C4 0.048(3) 0.065(4) 0.087(5) -0.015(3) 0.021(3) -0.021(3)
C5 0.039(3) 0.128(6) 0.073(4) -0.021(4) -0.001(3) -0.019(4)
C6 0.075(4) 0.098(5) 0.064(4) 0.002(4) 0.001(3) 0.060(4)
C7 0.047(3) 0.040(3) 0.032(2) -0.001(2) -0.005(2) 0.006(2)
C8 0.072(4) 0.078(4) 0.041(3) 0.002(3) -0.014(3) 0.011(3)
C9 0.108(5) 0.075(4) 0.026(3) 0.002(3) -0.010(3) -0.003(4)
C10 0.130(6) 0.051(3) 0.025(3) 0.008(2) 0.023(3) 0.001(4)
C11 0.077(3) 0.040(3) 0.028(2) 0.004(2) 0.024(2) 0.003(2)
C12 0.048(2) 0.028(2) 0.024(2) 0.0067(17) 0.0058(18) 0.0097(19)
C13 0.0271(18) 0.037(2) 0.024(2) 0.0088(17) 0.0088(16) 0.0077(17)
C14 0.0224(17) 0.035(2) 0.0244(19) 0.0074(16) 0.0086(15) 0.0039(16)
C15 0.0267(18) 0.044(2) 0.025(2) 0.0050(18) 0.0139(16) 0.0042(17)
C16 0.0270(19) 0.039(2) 0.030(2) 0.0044(18) 0.0106(17) 0.0109(17)
C17 0.033(2) 0.051(3) 0.032(2) 0.017(2) 0.0130(18) 0.018(2)
C18 0.034(2) 0.042(3) 0.024(2) 0.0083(18) 0.0137(17) 0.0098(18)
C19 0.0212(16) 0.029(2) 0.0263(19) 0.0012(17) 0.0087(15) 0.0028(15)
C20 0.031(2) 0.057(3) 0.040(3) 0.005(2) 0.0124(19) 0.017(2)
C21 0.035(2) 0.048(3) 0.050(3) -0.008(2) 0.009(2) 0.011(2)
C22 0.028(2) 0.052(3) 0.107(5) 0.003(3) 0.014(3) 0.003(2)
C23 0.061(3) 0.112(5) 0.068(4) 0.021(4) 0.043(3) 0.047(4)
C24 0.041(2) 0.060(3) 0.032(2) 0.018(2) 0.020(2) 0.014(2)
C25 0.086(4) 0.073(4) 0.045(3) 0.003(3) 0.038(3) -0.029(3)
C26 0.128(6) 0.224(10) 0.095(6) 0.127(7) 0.088(5) 0.127(7)
C27 0.108(5) 0.098(5) 0.038(3) -0.021(3) 0.041(3) -0.036(4)
C28 0.212(17) 0.065(7) 0.131(12) 0.000 0.125(13) 0.000
C29 0.178(11) 0.072(6) 0.163(12) -0.009(7) -0.027(9) 0.004(7)
C30 0.163(9) 0.138(8) 0.127(8) -0.050(7) 0.102(8) -0.037(7)
N1 0.0282(18) 0.066(3) 0.044(2) -0.002(2) -0.0003(17) 0.0127(19)
N2 0.0311(17) 0.0279(19) 0.0225(17) 0.0065(14) 0.0084(14) 0.0097(15)
O1 0.0235(12) 0.0250(14) 0.0267(14) 0.0028(11) 0.0110(11) 0.0054(11)
In1 0.02319(13) 0.02940(16) 0.03419(16) -0.00291(13) 0.01146(11) 0.00191(11)
In2 0.04416(19) 0.03601(19) 0.0507(2) -0.01335(15) 0.02351(16) -0.00740(14)
Cl1 0.0879(11) 0.0606(10) 0.0906(13) 0.0129(9) 0.0290(10) 0.0126(9)

loop_
_atom_type_symbol
_atom_type_description
_atom_type_scat_dispersion_real
_atom_type_scat_dispersion_imag
_atom_type_scat_source
C C 0.0033 0.0016 'International Tables Vol C Tables 4.2.6.8 and 6.1.1.4'
H H 0.0000 0.0000 'International Tables Vol C Tables 4.2.6.8 and 6.1.1.4'
N N 0.0061 0.0033 'International Tables Vol C Tables 4.2.6.8 and 6.1.1.4'
O O 0.0106 0.0060 'International Tables Vol C Tables 4.2.6.8 and 6.1.1.4'
In In -0.7276 1.3100 'International Tables Vol C Tables 4.2.6.8 and 6.1.1.4'
Cl Cl 0.1484 0.1585 'International Tables Vol C Tables 4.2.6.8 and 6.1.1.4'

loop_
_geom_angle_atom_site_label_1
_geom_angle_atom_site_label_2
_geom_angle_atom_site_label_3
_geom_angle
_geom_angle_site_symmetry_1
_geom_angle_site_symmetry_3
_geom_angle_publ_flag
In1 C1 H1A 109.5 . . ?
In1 C1 H1B 109.5 . . ?
H1A C1 H1B 109.5 . . ?
In1 C1 H1C 109.5 . . ?
H1A C1 H1C 109.5 . . ?
H1B C1 H1C 109.5 . . ?
In1 C2 H2A 109.5 . . ?
In1 C2 H2B 109.5 . . ?
H2A C2 H2B 109.5 . . ?
In1 C2 H2C 109.5 . . ?
H2A C2 H2C 109.5 . . ?
H2B C2 H2C 109.5 . . ?
In2 C3 H3A 109.5 . . ?
In2 C3 H3B 109.5 . . ?
H3A C3 H3B 109.5 . . ?
In2 C3 H3C 109.5 . . ?
H3A C3 H3C 109.5 . . ?
H3B C3 H3C 109.5 . . ?
In2 C4 H4A 109.5 . . ?
In2 C4 H4B 109.5 . . ?
H4A C4 H4B 109.5 . . ?
In2 C4 H4C 109.5 . . ?
H4A C4 H4C 109.5 . . ?
H4B C4 H4C 109.5 . . ?
N1 C5 H5A 109.5 . . ?
N1 C5 H5B 109.5 . . ?
H5A C5 H5B 109.5 . . ?
N1 C5 H5C 109.5 . . ?
H5A C5 H5C 109.5 . . ?
H5B C5 H5C 109.5 . . ?
N1 C6 H6A 109.5 . . ?
N1 C6 H6B 109.5 . . ?
H6A C6 H6B 109.5 . . ?
N1 C6 H6C 109.5 . . ?
H6A C6 H6C 109.5 . . ?
H6B C6 H6C 109.5 . . ?
N1 C7 C12 111.1(4) . . ?
N1 C7 C8 114.9(4) . . ?
C12 C7 C8 110.7(5) . . ?
N1 C7 H7 106.5 . . ?
C12 C7 H7 106.5 . . ?
C8 C7 H7 106.5 . . ?
C9 C8 C7 111.3(5) . . ?
C9 C8 H8A 109.4 . . ?
C7 C8 H8A 109.4 . . ?
C9 C8 H8B 109.4 . . ?
C7 C8 H8B 109.4 . . ?
H8A C8 H8B 108.0 . . ?
C8 C9 C10 110.2(5) . . ?
C8 C9 H9A 109.6 . . ?
C10 C9 H9A 109.6 . . ?
C8 C9 H9B 109.6 . . ?
C10 C9 H9B 109.6 . . ?
H9A C9 H9B 108.1 . . ?
C9 C10 C11 110.9(5) . . ?
C9 C10 H10A 109.5 . . ?
C11 C10 H10A 109.5 . . ?
C9 C10 H10B 109.5 . . ?
C11 C10 H10B 109.5 . . ?
H10A C10 H10B 108.0 . . ?
C10 C11 C12 112.6(5) . . ?
C10 C11 H11A 109.1 . . ?
C12 C11 H11A 109.1 . . ?
C10 C11 H11B 109.1 . . ?
C12 C11 H11B 109.1 . . ?
H11A C11 H11B 107.8 . . ?
N2 C12 C7 108.7(4) . . ?
N2 C12 C11 111.5(4) . . ?
C7 C12 C11 110.5(4) . . ?
N2 C12 H12 108.7 . . ?
C7 C12 H12 108.7 . . ?
C11 C12 H12 108.7 . . ?
N2 C13 C14 110.8(3) . . ?
N2 C13 H13A 109.5 . . ?
C14 C13 H13A 109.5 . . ?
N2 C13 H13B 109.5 . . ?
C14 C13 H13B 109.5 . . ?
H13A C13 H13B 108.1 . . ?
C15 C14 C19 120.2(3) . . ?
C15 C14 C13 119.6(4) . . ?
C19 C14 C13 120.2(3) . . ?
C16 C15 C14 121.6(4) . . ?
C16 C15 H15 119.2 . . ?
C14 C15 H15 119.2 . . ?
C15 C16 C17 116.4(4) . . ?
C15 C16 C20 123.1(4) . . ?
C17 C16 C20 120.3(4) . . ?
C16 C17 C18 124.9(4) . . ?
C16 C17 H17 117.6 . . ?
C18 C17 H17 117.6 . . ?
C17 C18 C19 116.6(4) . . ?
C17 C18 C24 120.0(4) . . ?
C19 C18 C24 123.5(4) . . ?
O1 C19 C14 117.3(3) . . ?
O1 C19 C18 122.5(3) . . ?
C14 C19 C18 120.2(3) . . ?
C23 C20 C22 109.8(5) . . ?
C23 C20 C21 107.6(4) . . ?
C22 C20 C21 109.4(4) . . ?
C23 C20 C16 111.5(4) . . ?
C22 C20 C16 107.8(4) . . ?
C21 C20 C16 110.7(4) . . ?
C20 C21 H21A 109.5 . . ?
C20 C21 H21B 109.5 . . ?
H21A C21 H21B 109.5 . . ?
C20 C21 H21C 109.5 . . ?
H21A C21 H21C 109.5 . . ?
H21B C21 H21C 109.5 . . ?
C20 C22 H22A 109.5 . . ?
C20 C22 H22B 109.5 . . ?
H22A C22 H22B 109.5 . . ?
C20 C22 H22C 109.5 . . ?
H22A C22 H22C 109.5 . . ?
H22B C22 H22C 109.5 . . ?
C20 C23 H23A 109.5 . . ?
C20 C23 H23B 109.5 . . ?
H23A C23 H23B 109.5 . . ?
C20 C23 H23C 109.5 . . ?
H23A C23 H23C 109.5 . . ?
H23B C23 H23C 109.5 . . ?
C25 C24 C27 108.4(5) . . ?
C25 C24 C18 111.3(4) . . ?
C27 C24 C18 110.1(4) . . ?
C25 C24 C26 108.0(5) . . ?
C27 C24 C26 107.4(6) . . ?
C18 C24 C26 111.4(4) . . ?
C24 C25 H25A 109.5 . . ?
C24 C25 H25B 109.5 . . ?
H25A C25 H25B 109.5 . . ?
C24 C25 H25C 109.5 . . ?
H25A C25 H25C 109.5 . . ?
H25B C25 H25C 109.5 . . ?
C24 C26 H26A 109.5 . . ?
C24 C26 H26B 109.5 . . ?
H26A C26 H26B 109.5 . . ?
C24 C26 H26C 109.5 . . ?
H26A C26 H26C 109.5 . . ?
H26B C26 H26C 109.5 . . ?
C24 C27 H27A 109.5 . . ?
C24 C27 H27B 109.5 . . ?
H27A C27 H27B 109.5 . . ?
C24 C27 H27C 109.5 . . ?
H27A C27 H27C 109.5 . . ?
H27B C27 H27C 109.5 . . ?
C29 C28 C29 133.4(13) 2_655 . ?
C29 C28 H28A 103.9 2_655 . ?
C29 C28 H28A 103.9 . . ?
C29 C28 H28B 103.9 2_655 . ?
C29 C28 H28B 103.9 . . ?
H28A C28 H28B 105.4 . . ?
C30 C29 C28 131.5(10) . . ?
C30 C29 H29A 104.4 . . ?
C28 C29 H29A 104.4 . . ?
C30 C29 H29B 104.4 . . ?
C28 C29 H29B 104.4 . . ?
H29A C29 H29B 105.6 . . ?
C29 C30 H30A 109.5 . . ?
C29 C30 H30B 109.5 . . ?
H30A C30 H30B 109.5 . . ?
C29 C30 H30C 109.5 . . ?
H30A C30 H30C 109.5 . . ?
H30B C30 H30C 109.5 . . ?
C6 N1 C5 110.1(5) . . ?
C6 N1 C7 112.5(5) . . ?
C5 N1 C7 110.3(5) . . ?
C6 N1 In1 110.2(3) . . ?
C5 N1 In1 104.5(4) . . ?
C7 N1 In1 108.9(2) . . ?
C12 N2 C13 113.9(3) . . ?
C12 N2 In1 115.6(3) . . ?
C13 N2 In1 114.0(2) . . ?
C12 N2 H2 104(3) . . ?
C13 N2 H2 106(3) . . ?
In1 N2 H2 101(3) . . ?
C19 O1 In2 116.5(2) . . ?
C19 O1 In1 114.3(2) . . ?
In2 O1 In1 120.49(11) . . ?
C1 In1 C2 125.2(2) . . ?
C1 In1 O1 91.46(15) . . ?
C2 In1 O1 104.62(16) . . ?
C1 In1 N2 142.22(17) . . ?
C2 In1 N2 92.38(17) . . ?
O1 In1 N2 81.67(11) . . ?
C1 In1 N1 92.82(18) . . ?
C2 In1 N1 103.28(18) . . ?
O1 In1 N1 142.27(13) . . ?
N2 In1 N1 72.25(13) . . ?
C4 In2 C3 126.3(2) . . ?
C4 In2 O1 103.28(18) . . ?
C3 In2 O1 108.60(19) . . ?
C4 In2 Cl1 109.17(19) . . ?
C3 In2 Cl1 108.55(16) . . ?
O1 In2 Cl1 96.88(8) . . ?

loop_
_geom_bond_atom_site_label_1
_geom_bond_atom_site_label_2
_geom_bond_distance
_geom_bond_site_symmetry_2
_geom_bond_publ_flag
C1 In1 2.120(4) . ?
C1 H1A 0.9800 . ?
C1 H1B 0.9800 . ?
C1 H1C 0.9800 . ?
C2 In1 2.127(5) . ?
C2 H2A 0.9800 . ?
C2 H2B 0.9800 . ?
C2 H2C 0.9800 . ?
C3 In2 2.110(5) . ?
C3 H3A 0.9800 . ?
C3 H3B 0.9800 . ?
C3 H3C 0.9800 . ?
C4 In2 2.104(5) . ?
C4 H4A 0.9800 . ?
C4 H4B 0.9800 . ?
C4 H4C 0.9800 . ?
C5 N1 1.460(7) . ?
C5 H5A 0.9800 . ?
C5 H5B 0.9800 . ?
C5 H5C 0.9800 . ?
C6 N1 1.454(7) . ?
C6 H6A 0.9800 . ?
C6 H6B 0.9800 . ?
C6 H6C 0.9800 . ?
C7 N1 1.466(7) . ?
C7 C12 1.498(6) . ?
C7 C8 1.509(7) . ?
C7 H7 1.0000 . ?
C8 C9 1.469(9) . ?
C8 H8A 0.9900 . ?
C8 H8B 0.9900 . ?
C9 C10 1.483(9) . ?
C9 H9A 0.9900 . ?
C9 H9B 0.9900 . ?
C10 C11 1.502(7) . ?
C10 H10A 0.9900 . ?
C10 H10B 0.9900 . ?
C11 C12 1.503(6) . ?
C11 H11A 0.9900 . ?
C11 H11B 0.9900 . ?
C12 N2 1.461(5) . ?
C12 H12 1.0000 . ?
C13 N2 1.469(5) . ?
C13 C14 1.473(5) . ?
C13 H13A 0.9900 . ?
C13 H13B 0.9900 . ?
C14 C15 1.369(5) . ?
C14 C19 1.373(5) . ?
C15 C16 1.356(5) . ?
C15 H15 0.9500 . ?
C16 C17 1.364(6) . ?
C16 C20 1.516(5) . ?
C17 C18 1.370(5) . ?
C17 H17 0.9500 . ?
C18 C19 1.379(5) . ?
C18 C24 1.515(6) . ?
C19 O1 1.354(4) . ?
C20 C23 1.498(7) . ?
C20 C22 1.500(7) . ?
C20 C21 1.505(7) . ?
C21 H21A 0.9800 . ?
C21 H21B 0.9800 . ?
C21 H21C 0.9800 . ?
C22 H22A 0.9800 . ?
C22 H22B 0.9800 . ?
C22 H22C 0.9800 . ?
C23 H23A 0.9800 . ?
C23 H23B 0.9800 . ?
C23 H23C 0.9800 . ?
C24 C25 1.485(7) . ?
C24 C27 1.494(8) . ?
C24 C26 1.516(7) . ?
C25 H25A 0.9800 . ?
C25 H25B 0.9800 . ?
C25 H25C 0.9800 . ?
C26 H26A 0.9800 . ?
C26 H26B 0.9800 . ?
C26 H26C 0.9800 . ?
C27 H27A 0.9800 . ?
C27 H27B 0.9800 . ?
C27 H27C 0.9800 . ?
C28 C29 1.349(11) 2_655 ?
C28 C29 1.349(11) . ?
C28 H28A 0.9900 . ?
C28 H28B 0.9900 . ?
C29 C30 1.341(12) . ?
C29 H29A 0.9900 . ?
C29 H29B 0.9900 . ?
C30 H30A 0.9800 . ?
C30 H30B 0.9800 . ?
C30 H30C 0.9800 . ?
N1 In1 2.430(4) . ?
N2 In1 2.315(3) . ?
N2 H2 0.80(4) . ?
O1 In2 2.194(3) . ?
O1 In1 2.227(3) . ?
In2 Cl1 2.3668(18) . ?

loop_
_geom_torsion_atom_site_label_1
_geom_torsion_atom_site_label_2
_geom_torsion_atom_site_label_3
_geom_torsion_atom_site_label_4
_geom_torsion
_geom_torsion_site_symmetry_1
_geom_torsion_site_symmetry_2
_geom_torsion_site_symmetry_3
_geom_torsion_site_symmetry_4
_geom_torsion_publ_flag
N1 C7 C8 C9 175.2(5) . . . . ?
C12 C7 C8 C9 -57.9(7) . . . . ?
C7 C8 C9 C10 59.3(7) . . . . ?
C8 C9 C10 C11 -57.2(7) . . . . ?
C9 C10 C11 C12 54.6(6) . . . . ?
N1 C7 C12 N2 -54.9(5) . . . . ?
C8 C7 C12 N2 176.2(4) . . . . ?
N1 C7 C12 C11 -177.5(4) . . . . ?
C8 C7 C12 C11 53.5(5) . . . . ?
C10 C11 C12 N2 -173.7(4) . . . . ?
C10 C11 C12 C7 -52.7(5) . . . . ?
N2 C13 C14 C15 -111.8(4) . . . . ?
N2 C13 C14 C19 68.4(5) . . . . ?
C19 C14 C15 C16 1.6(7) . . . . ?
C13 C14 C15 C16 -178.2(4) . . . . ?
C14 C15 C16 C17 -2.8(7) . . . . ?
C14 C15 C16 C20 172.8(4) . . . . ?
C15 C16 C17 C18 0.4(7) . . . . ?
C20 C16 C17 C18 -175.3(5) . . . . ?
C16 C17 C18 C19 3.1(7) . . . . ?
C16 C17 C18 C24 -177.8(5) . . . . ?
C15 C14 C19 O1 -179.3(4) . . . . ?
C13 C14 C19 O1 0.5(6) . . . . ?
C15 C14 C19 C18 2.2(6) . . . . ?
C13 C14 C19 C18 -178.1(4) . . . . ?
C17 C18 C19 O1 177.2(4) . . . . ?
C24 C18 C19 O1 -1.9(7) . . . . ?
C17 C18 C19 C14 -4.3(6) . . . . ?
C24 C18 C19 C14 176.6(4) . . . . ?
C15 C16 C20 C23 22.0(7) . . . . ?
C17 C16 C20 C23 -162.5(5) . . . . ?
C15 C16 C20 C22 -98.6(5) . . . . ?
C17 C16 C20 C22 76.8(6) . . . . ?
C15 C16 C20 C21 141.7(5) . . . . ?
C17 C16 C20 C21 -42.8(6) . . . . ?
C17 C18 C24 C25 126.2(5) . . . . ?
C19 C18 C24 C25 -54.7(6) . . . . ?
C17 C18 C24 C27 -113.5(5) . . . . ?
C19 C18 C24 C27 65.6(6) . . . . ?
C17 C18 C24 C26 5.6(8) . . . . ?
C19 C18 C24 C26 -175.3(6) . . . . ?
C29 C28 C29 C30 177.3(18) 2_655 . . . ?
C12 C7 N1 C6 -78.4(5) . . . . ?
C8 C7 N1 C6 48.3(6) . . . . ?
C12 C7 N1 C5 158.2(4) . . . . ?
C8 C7 N1 C5 -75.1(6) . . . . ?
C12 C7 N1 In1 44.1(4) . . . . ?
C8 C7 N1 In1 170.8(4) . . . . ?
C7 C12 N2 C13 172.9(4) . . . . ?
C11 C12 N2 C13 -65.1(5) . . . . ?
C7 C12 N2 In1 38.0(4) . . . . ?
C11 C12 N2 In1 160.0(3) . . . . ?
C14 C13 N2 C12 166.5(3) . . . . ?
C14 C13 N2 In1 -57.9(4) . . . . ?
C14 C19 O1 In2 83.4(4) . . . . ?
C18 C19 O1 In2 -98.1(4) . . . . ?
C14 C19 O1 In1 -64.4(4) . . . . ?
C18 C19 O1 In1 114.1(4) . . . . ?
C19 O1 In1 C1 -165.0(3) . . . . ?
In2 O1 In1 C1 48.54(18) . . . . ?
C19 O1 In1 C2 -38.0(3) . . . . ?
In2 O1 In1 C2 175.56(17) . . . . ?
C19 O1 In1 N2 52.3(2) . . . . ?
In2 O1 In1 N2 -94.14(15) . . . . ?
C19 O1 In1 N1 98.5(3) . . . . ?
In2 O1 In1 N1 -48.0(2) . . . . ?
C12 N2 In1 C1 59.5(4) . . . . ?
C13 N2 In1 C1 -75.3(4) . . . . ?
C12 N2 In1 C2 -114.5(3) . . . . ?
C13 N2 In1 C2 110.6(3) . . . . ?
C12 N2 In1 O1 141.1(3) . . . . ?
C13 N2 In1 O1 6.2(3) . . . . ?
C12 N2 In1 N1 -11.3(3) . . . . ?
C13 N2 In1 N1 -146.2(3) . . . . ?
C6 N1 In1 C1 -38.3(4) . . . . ?
C5 N1 In1 C1 80.0(4) . . . . ?
C7 N1 In1 C1 -162.1(3) . . . . ?
C6 N1 In1 C2 -165.4(4) . . . . ?
C5 N1 In1 C2 -47.2(4) . . . . ?
C7 N1 In1 C2 70.7(4) . . . . ?
C6 N1 In1 O1 57.8(5) . . . . ?
C5 N1 In1 O1 176.0(3) . . . . ?
C7 N1 In1 O1 -66.1(4) . . . . ?
C6 N1 In1 N2 106.3(4) . . . . ?
C5 N1 In1 N2 -135.4(4) . . . . ?
C7 N1 In1 N2 -17.5(3) . . . . ?
C19 O1 In2 C4 -6.2(3) . . . . ?
In1 O1 In2 C4 139.5(2) . . . . ?
C19 O1 In2 C3 129.9(3) . . . . ?
In1 O1 In2 C3 -84.3(2) . . . . ?
C19 O1 In2 Cl1 -117.8(2) . . . . ?
In1 O1 In2 Cl1 27.93(13) . . . . ?
